data_2212315
loop_
_publ_author_name
'Grigoriev, Mikhail S.'
'Krot, Nikolai N.'
'Bessonov, Alexei A.'
'Suponitsky, Kyrill Yu.'

_publ_section_title
;Dimeric dioxocations, (NpO~2~^+^)~2~, in the structure of
 bis(\m-2-fluorobenzoato-\k^2^<i>O</i>:<i>O</i>')di-\m-oxo-bis[(2,2'-bipyridine-\k^2^<i>N</i>,<i>N</i>')oxoneptunium(V)]
;
_journal_coeditor_code NG2205
_journal_issue 2
_journal_name_full 'Acta Crystallographica Section E'
_journal_page_first m561
_journal_page_last m562
_journal_paper_doi 10.1107/S1600536807002164
_journal_volume 63
_journal_year 2007
_chemical_formula_iupac '[Np2 (C7 H4 F O2)2 O4 (C10 H8 N2)2]'
_chemical_formula_moiety 'C34 H24 F2 N4 Np2 O8'
_chemical_formula_sum 'C34 H24 F2 N4 Np2 O8'
_chemical_formula_weight 1128.67
_chemical_name_systematic
;
bis(\m-2-fluorobenzoato-\k^2^O:O')di-\m-oxo-bis[(2,2'-bipyridine-
\k^2^N,N')oxoneptunium(V)]
;
_space_group_IT_number 14
_symmetry_cell_setting monoclinic
_symmetry_space_group_name_Hall '-P 2yn'
_symmetry_space_group_name_H-M 'P 1 21/n 1'
_atom_sites_solution_hydrogens geom
_atom_sites_solution_primary direct
_atom_sites_solution_secondary difmap
_audit_creation_method SHELXL-97
_cell_angle_alpha 90.00
_cell_angle_beta 97.6551(11)
_cell_angle_gamma 90.00
_cell_formula_units_Z 2
_cell_length_a 9.3373(5)
_cell_length_b 10.1342(6)
_cell_length_c 17.5070(10)
_cell_measurement_reflns_used 5634
_cell_measurement_temperature 100(2)
_cell_measurement_theta_max 30.00
_cell_measurement_theta_min 2.33
_cell_volume 1641.85(16)
_computing_cell_refinement 'SAINT-Plus (Bruker, 1998)'
_computing_data_collection 'SMART (Bruker, 1998)'
_computing_data_reduction SAINT-Plus
_computing_molecular_graphics 'SHELXTL (Sheldrick, 1997b)'
_computing_publication_material SHELXTL
_computing_structure_refinement 'SHELXL97 (Sheldrick, 1997a)'
_computing_structure_solution 'SHELXS97 (Sheldrick, 1997a)'
_diffrn_ambient_temperature 100(2)
_diffrn_measured_fraction_theta_full 0.997
_diffrn_measured_fraction_theta_max 0.997
_diffrn_measurement_device_type
;
Bruker SMART APEX CCD area-detector
;
_diffrn_measurement_method '\w and \f'
_diffrn_radiation_monochromator graphite
_diffrn_radiation_source 'fine-focus sealed tube'
_diffrn_radiation_type MoK\a
_diffrn_radiation_wavelength 0.71073
_diffrn_reflns_av_R_equivalents 0.0455
_diffrn_reflns_av_sigmaI/netI 0.0368
_diffrn_reflns_limit_h_max 13
_diffrn_reflns_limit_h_min -13
_diffrn_reflns_limit_k_max 14
_diffrn_reflns_limit_k_min -14
_diffrn_reflns_limit_l_max 24
_diffrn_reflns_limit_l_min -24
_diffrn_reflns_number 20861
_diffrn_reflns_theta_full 30.00
_diffrn_reflns_theta_max 30.00
_diffrn_reflns_theta_min 2.33
_diffrn_standards_number 0
_exptl_absorpt_coefficient_mu 6.364
_exptl_absorpt_correction_T_max 0.8019
_exptl_absorpt_correction_T_min 0.5190
_exptl_absorpt_correction_type multi-scan
_exptl_absorpt_process_details '(SADABS; Sheldrick, 1996)'
_exptl_crystal_colour green
_exptl_crystal_density_diffrn 2.283
_exptl_crystal_density_method 'not measured'
_exptl_crystal_description parallelepiped
_exptl_crystal_F_000 1048
_exptl_crystal_size_max 0.28
_exptl_crystal_size_mid 0.10
_exptl_crystal_size_min 0.08
_refine_diff_density_max 0.957
_refine_diff_density_min -0.819
_refine_ls_extinction_method none
_refine_ls_goodness_of_fit_ref 0.993
_refine_ls_hydrogen_treatment constr
_refine_ls_matrix_type full
_refine_ls_number_parameters 226
_refine_ls_number_reflns 4784
_refine_ls_number_restraints 0
_refine_ls_restrained_S_all 0.993
_refine_ls_R_factor_all 0.0360
_refine_ls_R_factor_gt 0.0231
_refine_ls_shift/su_max 0.003
_refine_ls_shift/su_mean 0.000
_refine_ls_structure_factor_coef Fsqd
_refine_ls_weighting_details 'calc w=1/[\s^2^(Fo^2^)+(0.0167P)^2^] where P=(Fo^2^+2Fc^2^)/3'
_refine_ls_weighting_scheme calc
_refine_ls_wR_factor_gt 0.0405
_refine_ls_wR_factor_ref 0.0434
_reflns_number_gt 3900
_reflns_number_total 4784
_reflns_threshold_expression I>2\s(I)
_cod_data_source_file ng2205.cif
_cod_data_source_block I
_cod_depositor_comments
;
The following automatic conversions were performed:
'_symmetry_cell_setting' value 'Monoclinic' changed to 'monoclinic'
according to '/home/saulius/struct/CIF-dictionaries/cif_core.dic'
dictionary named 'cif_core.dic' version 2.4.1 from 2010-06-29.

Automatic conversion script
Id: cif_fix_enum 1527 2010-12-29 10:47:43Z saulius 

The following automatic conversions were performed:

'_symmetry_cell_setting' value 'Monoclinic' changed to 'monoclinic'
according to /home/saulius/struct/CIF-dictionaries/cif_core.dic
dictionary named 'cif_core.dic' version 2.4.1 from 2010-06-29.

Automatic conversion script
Id: cif_fix_values 1715 2011-07-08 13:25:40Z adriana 
;
_cod_original_sg_symbol_H-M 'P 21/n'
_cod_database_code 2212315
_cod_database_fobs_code 2212315

loop_
_symmetry_equiv_pos_as_xyz
'x, y, z'
'-x+1/2, y+1/2, -z+1/2'
'-x, -y, -z'
'x-1/2, -y-1/2, z-1/2'

loop_
_atom_site_type_symbol
_atom_site_label
_atom_site_fract_x
_atom_site_fract_y
_atom_site_fract_z
_atom_site_U_iso_or_equiv
_atom_site_adp_type
_atom_site_calc_flag
_atom_site_refinement_flags
_atom_site_occupancy
Np Np 0.864592(12) 0.586326(11) 0.535338(7) 0.00967(3) Uani d . 1
F F 0.8346(2) 0.2179(2) 0.25657(12) 0.0333(6) Uani d . 1
O O1 0.9733(2) 0.60944(19) 0.45449(12) 0.0127(4) Uani d . 1
O O2 0.7665(2) 0.5534(2) 0.61579(13) 0.0160(5) Uani d . 1
O O3 0.7394(2) 0.4153(2) 0.45367(12) 0.0143(4) Uani d . 1
O O4 0.9129(2) 0.3536(2) 0.38384(12) 0.0144(4) Uani d . 1
N N1 0.6438(3) 0.7115(2) 0.45741(15) 0.0153(5) Uani d . 1
N N2 0.8456(3) 0.8426(3) 0.55293(16) 0.0175(6) Uani d . 1
C C1 0.5406(4) 0.6459(3) 0.4136(2) 0.0198(7) Uani d . 1
H H1 0.5333 0.5536 0.4217 0.024 Uiso calc R 1
C C2 0.4428(4) 0.7038(3) 0.3568(2) 0.0230(8) Uani d . 1
H H2 0.3692 0.6526 0.3280 0.028 Uiso calc R 1
C C3 0.4546(4) 0.8365(4) 0.3430(2) 0.0261(8) Uani d . 1
H H3 0.3932 0.8785 0.3026 0.031 Uiso calc R 1
C C4 0.5595(4) 0.9078(4) 0.3901(2) 0.0245(7) Uani d . 1
H H4 0.5684 1.0001 0.3827 0.029 Uiso calc R 1
C C5 0.6507(3) 0.8445(3) 0.44742(19) 0.0167(7) Uani d . 1
C C6 0.7556(3) 0.9162(3) 0.50354(18) 0.0167(6) Uani d . 1
C C7 0.7569(4) 1.0537(3) 0.5077(2) 0.0248(8) Uani d . 1
H H7 0.6926 1.1039 0.4724 0.030 Uiso calc R 1
C C8 0.8514(4) 1.1164(3) 0.5629(2) 0.0299(9) Uani d . 1
H H8 0.8543 1.2100 0.5656 0.036 Uiso calc R 1
C C9 0.9420(4) 1.0415(3) 0.6144(2) 0.0277(8) Uani d . 1
H H9 1.0072 1.0821 0.6537 0.033 Uiso calc R 1
C C10 0.9354(4) 0.9049(3) 0.6072(2) 0.0239(7) Uani d . 1
H H10 0.9978 0.8532 0.6426 0.029 Uiso calc R 1
C C11 0.7835(3) 0.3571(3) 0.39716(17) 0.0130(6) Uani d . 1
C C12 0.6713(3) 0.2870(3) 0.34232(17) 0.0125(6) Uani d . 1
C C13 0.6995(3) 0.2211(3) 0.27640(18) 0.0169(6) Uani d . 1
C C14 0.5956(4) 0.1549(3) 0.22735(19) 0.0205(7) Uani d . 1
H H14 0.6206 0.1103 0.1833 0.025 Uiso calc R 1
C C15 0.4539(4) 0.1548(3) 0.24348(19) 0.0197(7) Uani d . 1
H H15 0.3808 0.1100 0.2104 0.024 Uiso calc R 1
C C16 0.4195(4) 0.2205(3) 0.3083(2) 0.0208(7) Uani d . 1
H H16 0.3225 0.2216 0.3192 0.025 Uiso calc R 1
C C17 0.5269(3) 0.2846(3) 0.35714(19) 0.0167(7) Uani d . 1
H H17 0.5022 0.3280 0.4017 0.020 Uiso calc R 1

loop_
_atom_site_aniso_label
_atom_site_aniso_U_11
_atom_site_aniso_U_22
_atom_site_aniso_U_33
_atom_site_aniso_U_12
_atom_site_aniso_U_13
_atom_site_aniso_U_23
Np 0.00991(5) 0.00864(5) 0.01045(5) -0.00014(5) 0.00138(4) -0.00104(5)
F 0.0206(11) 0.0547(15) 0.0255(12) -0.0050(10) 0.0059(9) -0.0164(11)
O1 0.0151(10) 0.0099(10) 0.0132(10) -0.0009(8) 0.0022(8) 0.0020(8)
O2 0.0173(11) 0.0155(11) 0.0157(11) 0.0005(9) 0.0045(9) 0.0014(9)
O3 0.0167(10) 0.0125(10) 0.0133(10) -0.0012(9) 0.0011(8) -0.0041(9)
O4 0.0141(11) 0.0132(10) 0.0155(11) 0.0007(9) 0.0003(9) -0.0021(9)
N1 0.0148(13) 0.0138(12) 0.0175(14) -0.0002(11) 0.0032(10) 0.0001(11)
N2 0.0155(14) 0.0134(13) 0.0243(16) -0.0013(11) 0.0053(11) -0.0030(11)
C1 0.0178(17) 0.0149(15) 0.0269(19) -0.0022(13) 0.0031(14) 0.0006(14)
C2 0.0146(16) 0.0256(18) 0.0275(19) -0.0007(14) -0.0017(14) -0.0006(15)
C3 0.0217(19) 0.0232(18) 0.032(2) 0.0036(15) -0.0027(15) 0.0059(16)
C4 0.0241(17) 0.0182(16) 0.0316(19) 0.0042(15) 0.0053(14) 0.0062(16)
C5 0.0151(16) 0.0152(15) 0.0209(17) 0.0021(12) 0.0070(13) -0.0002(13)
C6 0.0179(15) 0.0139(14) 0.0198(15) -0.0006(14) 0.0086(12) 0.0022(14)
C7 0.034(2) 0.0135(16) 0.0269(19) -0.0003(14) 0.0057(16) 0.0028(14)
C8 0.041(2) 0.0140(17) 0.038(2) -0.0082(15) 0.0174(18) -0.0048(15)
C9 0.0252(19) 0.0207(17) 0.038(2) -0.0069(15) 0.0060(16) -0.0170(16)
C10 0.0198(16) 0.0190(16) 0.0320(19) 0.0010(15) -0.0001(14) -0.0097(16)
C11 0.0151(15) 0.0104(13) 0.0128(15) 0.0012(12) -0.0004(12) 0.0028(11)
C12 0.0140(14) 0.0100(13) 0.0130(14) 0.0018(11) -0.0001(11) -0.0007(11)
C13 0.0150(15) 0.0192(16) 0.0158(15) 0.0008(13) -0.0008(12) -0.0031(13)
C14 0.0218(18) 0.0219(17) 0.0158(16) 0.0034(14) -0.0054(13) -0.0051(14)
C15 0.0184(17) 0.0169(16) 0.0211(17) 0.0004(13) -0.0078(13) -0.0064(13)
C16 0.0135(15) 0.0191(16) 0.0288(19) -0.0008(13) -0.0014(13) -0.0048(14)
C17 0.0163(16) 0.0147(15) 0.0185(16) -0.0009(12) -0.0005(12) -0.0017(12)

loop_
_atom_type_symbol
_atom_type_description
_atom_type_scat_dispersion_real
_atom_type_scat_dispersion_imag
_atom_type_scat_source
C C 0.0033 0.0016 'International Tables Vol C Tables 4.2.6.8 and 6.1.1.4'
H H 0.0000 0.0000 'International Tables Vol C Tables 4.2.6.8 and 6.1.1.4'
N N 0.0061 0.0033 'International Tables Vol C Tables 4.2.6.8 and 6.1.1.4'
O O 0.0106 0.0060 'International Tables Vol C Tables 4.2.6.8 and 6.1.1.4'
F F 0.0171 0.0103 'International Tables Vol C Tables 4.2.6.8 and 6.1.1.4'
Np Np -11.4937 4.1493 'International Tables Vol C Tables 4.2.6.8 and 6.1.1.4'

loop_
_geom_angle_atom_site_label_1
_geom_angle_atom_site_label_2
_geom_angle_atom_site_label_3
_geom_angle_site_symmetry_1
_geom_angle_site_symmetry_3
_geom_angle
_geom_angle_publ_flag
O1 Np O2 . . 175.93(9) yes
O1 Np O3 . . 84.90(8) yes
O1 Np O1 . 3_766 76.51(8) yes
O1 Np O4 . 3_766 84.31(8) yes
O1 Np N1 . . 90.78(8) yes
O1 Np N2 . . 90.97(8) yes
O2 Np O3 . . 94.15(8) yes
O2 Np O1 . 3_766 99.42(8) yes
O2 Np O4 . 3_766 94.31(9) yes
O2 Np N1 . . 92.83(9) yes
O2 Np N2 . . 92.40(9) yes
O3 Np O1 . 3_766 73.47(7) yes
O4 Np O1 3_766 3_766 72.12(7) yes
O3 Np N1 . . 76.04(7) yes
O4 Np N2 3_766 . 75.50(8) yes
N1 Np N2 . . 61.62(8) yes
O4 Np O3 3_766 . 145.46(7) ?
O2 Np N2 . . 92.40(9) ?
O1 Np N2 . . 90.97(8) ?
O3 Np N2 . . 137.41(8) ?
O1 Np N2 3_766 . 146.19(8) ?
O4 Np N1 3_766 . 136.76(8) ?
O1 Np N1 3_766 . 147.79(7) ?
O2 Np Np . 3_766 131.22(7) ?
O1 Np Np . 3_766 44.71(6) ?
O4 Np Np 3_766 3_766 73.99(5) ?
O3 Np Np . 3_766 75.28(5) ?
O1 Np Np 3_766 3_766 31.80(5) ?
N2 Np Np . 3_766 127.61(6) ?
N1 Np Np . 3_766 128.29(6) ?
Np O1 Np . 3_766 103.49(8) ?
C11 O3 Np . . 127.40(19) ?
C11 O4 Np . 3_766 130.6(2) ?
C1 N1 C5 . . 117.7(3) ?
C1 N1 Np . . 121.0(2) ?
C5 N1 Np . . 119.7(2) ?
C10 N2 C6 . . 118.2(3) ?
C10 N2 Np . . 120.3(2) ?
C6 N2 Np . . 121.2(2) ?
N1 C1 C2 . . 124.1(3) ?
N1 C1 H1 . . 118.0 ?
C2 C1 H1 . . 118.0 ?
C3 C2 C1 . . 118.6(3) ?
C3 C2 H2 . . 120.7 ?
C1 C2 H2 . . 120.7 ?
C2 C3 C4 . . 118.0(3) ?
C2 C3 H3 . . 121.0 ?
C4 C3 H3 . . 121.0 ?
C5 C4 C3 . . 120.3(3) ?
C5 C4 H4 . . 119.9 ?
C3 C4 H4 . . 119.9 ?
N1 C5 C4 . . 121.1(3) ?
N1 C5 C6 . . 116.0(3) ?
C4 C5 C6 . . 122.8(3) ?
N2 C6 C7 . . 121.3(3) ?
N2 C6 C5 . . 117.1(3) ?
C7 C6 C5 . . 121.6(3) ?
C8 C7 C6 . . 119.9(3) ?
C8 C7 H7 . . 120.1 ?
C6 C7 H7 . . 120.1 ?
C7 C8 C9 . . 119.0(3) ?
C7 C8 H8 . . 120.5 ?
C9 C8 H8 . . 120.5 ?
C8 C9 C10 . . 118.2(3) ?
C8 C9 H9 . . 120.9 ?
C10 C9 H9 . . 120.9 ?
N2 C10 C9 . . 123.3(3) ?
N2 C10 H10 . . 118.3 ?
C9 C10 H10 . . 118.3 ?
O4 C11 O3 . . 125.2(3) ?
O4 C11 C12 . . 118.2(3) ?
O3 C11 C12 . . 116.6(3) ?
C13 C12 C17 . . 115.9(3) ?
C13 C12 C11 . . 124.5(3) ?
C17 C12 C11 . . 119.6(3) ?
F C13 C14 . . 115.5(3) ?
F C13 C12 . . 120.7(3) ?
C14 C13 C12 . . 123.7(3) ?
C13 C14 C15 . . 118.9(3) ?
C13 C14 H14 . . 120.5 ?
C15 C14 H14 . . 120.5 ?
C14 C15 C16 . . 119.7(3) ?
C14 C15 H15 . . 120.2 ?
C16 C15 H15 . . 120.2 ?
C17 C16 C15 . . 120.0(3) ?
C17 C16 H16 . . 120.0 ?
C15 C16 H16 . . 120.0 ?
C16 C17 C12 . . 121.7(3) ?
C16 C17 H17 . . 119.2 ?
C12 C17 H17 . . 119.2 ?

loop_
_geom_bond_atom_site_label_1
_geom_bond_atom_site_label_2
_geom_bond_site_symmetry_2
_geom_bond_distance
_geom_bond_publ_flag
Np O1 . 1.863(2) yes
Np O2 . 1.810(2) yes
Np O3 . 2.443(2) yes
Np O1 3_766 2.488(2) yes
Np O4 3_766 2.431(2) yes
Np N1 . 2.640(3) yes
Np N2 . 2.624(3) yes
Np Np 3_766 3.4381(3) yes
F C13 . 1.353(4) ?
O1 Np 3_766 2.488(2) ?
O3 C11 . 1.267(4) ?
O4 C11 . 1.261(4) ?
O4 Np 3_766 2.431(2) ?
N1 C1 . 1.328(4) ?
N1 C5 . 1.361(4) ?
N2 C10 . 1.339(4) ?
N2 C6 . 1.347(4) ?
C1 C2 . 1.388(5) ?
C1 H1 . 0.9500 ?
C2 C3 . 1.374(5) ?
C2 H2 . 0.9500 ?
C3 C4 . 1.394(5) ?
C3 H3 . 0.9500 ?
C4 C5 . 1.384(5) ?
C4 H4 . 0.9500 ?
C5 C6 . 1.482(4) ?
C6 C7 . 1.395(4) ?
C7 C8 . 1.375(5) ?
C7 H7 . 0.9500 ?
C8 C9 . 1.378(6) ?
C8 H8 . 0.9500 ?
C9 C10 . 1.391(5) ?
C9 H9 . 0.9500 ?
C10 H10 . 0.9500 ?
C11 C12 . 1.502(4) ?
C12 C13 . 1.388(4) ?
C12 C17 . 1.407(4) ?
C13 C14 . 1.380(4) ?
C14 C15 . 1.390(5) ?
C14 H14 . 0.9500 ?
C15 C16 . 1.390(5) ?
C15 H15 . 0.9500 ?
C16 C17 . 1.389(4) ?
C16 H16 . 0.9500 ?
C17 H17 . 0.9500 ?

loop_
_geom_torsion_atom_site_label_1
_geom_torsion_atom_site_label_2
_geom_torsion_atom_site_label_3
_geom_torsion_atom_site_label_4
_geom_torsion_site_symmetry_1
_geom_torsion_site_symmetry_4
_geom_torsion
O4 Np O1 Np 3_766 3_766 72.94(8)
O3 Np O1 Np . 3_766 -74.19(8)
O1 Np O1 Np 3_766 3_766 0.0
N2 Np O1 Np . 3_766 148.27(9)
N1 Np O1 Np . 3_766 -150.10(8)
O2 Np O3 C11 . . -156.9(2)
O1 Np O3 C11 . . 19.2(2)
O4 Np O3 C11 3_766 . -53.1(3)
O1 Np O3 C11 3_766 . -58.2(2)
N2 Np O3 C11 . . 105.0(2)
N1 Np O3 C11 . . 111.3(2)
Np Np O3 C11 3_766 . -25.2(2)
O2 Np N1 C1 . . -85.2(3)
O1 Np N1 C1 . . 92.9(3)
O4 Np N1 C1 3_766 . 175.5(2)
O3 Np N1 C1 . . 8.4(2)
O1 Np N1 C1 3_766 . 27.5(3)
N2 Np N1 C1 . . -176.4(3)
Np Np N1 C1 3_766 . 66.4(3)
O2 Np N1 C5 . . 109.9(2)
O1 Np N1 C5 . . -72.0(2)
O4 Np N1 C5 3_766 . 10.5(3)
O3 Np N1 C5 . . -156.6(2)
O1 Np N1 C5 3_766 . -137.4(2)
N2 Np N1 C5 . . 18.7(2)
Np Np N1 C5 3_766 . -98.5(2)
O2 Np N2 C10 . . 79.8(3)
O1 Np N2 C10 . . -97.9(3)
O4 Np N2 C10 3_766 . -14.0(2)
O3 Np N2 C10 . . 178.6(2)
O1 Np N2 C10 3_766 . -31.1(3)
N1 Np N2 C10 . . 171.7(3)
Np Np N2 C10 3_766 . -70.1(3)
O2 Np N2 C6 . . -106.5(2)
O1 Np N2 C6 . . 75.8(2)
O4 Np N2 C6 3_766 . 159.7(2)
O3 Np N2 C6 . . -7.7(3)
O1 Np N2 C6 3_766 . 142.6(2)
N1 Np N2 C6 . . -14.6(2)
Np Np N2 C6 3_766 . 103.7(2)
C5 N1 C1 C2 . . 2.2(5)
Np N1 C1 C2 . . -163.0(3)
N1 C1 C2 C3 . . 1.8(6)
C1 C2 C3 C4 . . -3.6(6)
C2 C3 C4 C5 . . 1.7(6)
C1 N1 C5 C4 . . -4.3(5)
Np N1 C5 C4 . . 161.1(2)
C1 N1 C5 C6 . . 172.9(3)
Np N1 C5 C6 . . -21.6(4)
C3 C4 C5 N1 . . 2.4(5)
C3 C4 C5 C6 . . -174.6(3)
C10 N2 C6 C7 . . 1.0(5)
Np N2 C6 C7 . . -172.8(2)
C10 N2 C6 C5 . . -176.0(3)
Np N2 C6 C5 . . 10.2(4)
N1 C5 C6 N2 . . 7.6(4)
C4 C5 C6 N2 . . -175.2(3)
N1 C5 C6 C7 . . -169.4(3)
C4 C5 C6 C7 . . 7.8(5)
N2 C6 C7 C8 . . 0.1(5)
C5 C6 C7 C8 . . 176.9(3)
C6 C7 C8 C9 . . -1.1(6)
C7 C8 C9 C10 . . 1.1(6)
C6 N2 C10 C9 . . -1.0(5)
Np N2 C10 C9 . . 172.8(3)
C8 C9 C10 N2 . . 0.0(6)
Np O4 C11 O3 3_766 . 12.7(4)
Np O4 C11 C12 3_766 . -167.25(18)
Np O3 C11 O4 . . 17.9(4)
Np O3 C11 C12 . . -162.17(18)
O4 C11 C12 C13 . . -1.8(4)
O3 C11 C12 C13 . . 178.3(3)
O4 C11 C12 C17 . . 177.6(3)
O3 C11 C12 C17 . . -2.4(4)
C17 C12 C13 F . . 179.6(3)
C11 C12 C13 F . . -1.0(5)
C17 C12 C13 C14 . . -0.6(5)
C11 C12 C13 C14 . . 178.7(3)
F C13 C14 C15 . . -179.4(3)
C12 C13 C14 C15 . . 0.9(5)
C13 C14 C15 C16 . . -0.1(5)
C14 C15 C16 C17 . . -0.8(5)
C15 C16 C17 C12 . . 1.0(5)
C13 C12 C17 C16 . . -0.3(5)
C11 C12 C17 C16 . . -179.7(3)
